data_1555743
loop_
_publ_author_name
'Xu, Shiyan'
'Zhang, Jing'
'Ma, Donghui'
'Xu, Dengyu'
'Xie, Xingang'
'She, Xuegong'

_publ_section_title
;
 Asymmetric Total Synthesis of (-)-Lycospidine A.
;
_journal_issue 18
_journal_name_full 'Organic letters'
_journal_page_first 4682
_journal_page_last 4685
_journal_paper_doi 10.1021/acs.orglett.6b02322
_journal_volume 18
_journal_year 2016
_chemical_absolute_configuration unk
_chemical_formula_moiety 'C15 H21 N O3'
_chemical_formula_sum 'C15 H21 N O3'
_chemical_formula_weight 263.33
_space_group_crystal_system tetragonal
_space_group_IT_number 96
_space_group_name_Hall 'P 4nw 2abw'
_space_group_name_H-M_alt 'P 43 21 2'
_atom_sites_solution_hydrogens mixed
_atom_sites_solution_primary direct
_audit_creation_date 2016-08-20
_audit_creation_method
;
Olex2 1.2
(compiled 2016.02.19 svn.r3266 for OlexSys, GUI svn.r5155)
;
_cell_angle_alpha 90
_cell_angle_beta 90
_cell_angle_gamma 90
_cell_formula_units_Z 8
_cell_length_a 8.4853(3)
_cell_length_b 8.4853(3)
_cell_length_c 37.1900(15)
_cell_measurement_reflns_used 1653
_cell_measurement_temperature 294.44(10)
_cell_measurement_theta_max 23.8830
_cell_measurement_theta_min 3.5550
_cell_volume 2677.69(17)
_computing_cell_refinement
;
CrysAlisPro, Agilent Technologies,
Version 1.171.37.35 (release 13-08-2014 CrysAlis171 .NET)
(compiled Aug 13 2014,18:06:01)
;
_computing_data_collection
;
CrysAlisPro, Agilent Technologies,
Version 1.171.37.35 (release 13-08-2014 CrysAlis171 .NET)
(compiled Aug 13 2014,18:06:01)
;
_computing_data_reduction
;
CrysAlisPro, Agilent Technologies,
Version 1.171.37.35 (release 13-08-2014 CrysAlis171 .NET)
(compiled Aug 13 2014,18:06:01)
;
_computing_molecular_graphics 'Olex2 (Dolomanov et al., 2009)'
_computing_publication_material 'Olex2 (Dolomanov et al., 2009)'
_computing_structure_refinement 'ShelXL (Sheldrick, 2015)'
_computing_structure_solution 'ShelXS (Sheldrick, 2008)'
_diffrn_ambient_environment air
_diffrn_ambient_temperature 294.44(10)
_diffrn_detector 'CCD plate'
_diffrn_detector_area_resol_mean 16.0733
_diffrn_detector_type Eos
_diffrn_measured_fraction_theta_full 0.997
_diffrn_measured_fraction_theta_max 0.954
_diffrn_measurement_details
;
#__ type_ start__ end____ width___ exp.time_
  1 omega   34.00   97.65   0.9500    3.0000
omega____ theta____ kappa____ phi______ frames
    -       26.9327 -178.0000  150.0000 67

#__ type_ start__ end____ width___ exp.time_
  2 omega   51.00   92.80   0.9500    3.0000
omega____ theta____ kappa____ phi______ frames
    -       26.9327  178.0000  -60.0000 44

#__ type_ start__ end____ width___ exp.time_
  3 omega   28.00   88.80   0.9500    3.0000
omega____ theta____ kappa____ phi______ frames
    -       26.9327   77.0000 -120.0000 64

#__ type_ start__ end____ width___ exp.time_
  4 omega  -65.00  -39.35   0.9500    3.0000
omega____ theta____ kappa____ phi______ frames
    -      -24.1983  101.0000  151.0000 27
;
_diffrn_measurement_device 'four-circle diffractometer'
_diffrn_measurement_device_type 'SuperNova, Dual, Cu at zero, Eos'
_diffrn_measurement_method '\w scans'
_diffrn_orient_matrix_UB_11 0.0666240000
_diffrn_orient_matrix_UB_12 -0.0487430000
_diffrn_orient_matrix_UB_13 0.0030175000
_diffrn_orient_matrix_UB_21 0.0251669000
_diffrn_orient_matrix_UB_22 0.0130640000
_diffrn_orient_matrix_UB_23 -0.0179455000
_diffrn_orient_matrix_UB_31 0.0437656000
_diffrn_orient_matrix_UB_32 0.0666289000
_diffrn_orient_matrix_UB_33 0.0057191000
_diffrn_radiation_monochromator mirror
_diffrn_radiation_probe x-ray
_diffrn_radiation_type MoK\a
_diffrn_radiation_wavelength 0.71073
_diffrn_reflns_av_R_equivalents 0.0476
_diffrn_reflns_av_unetI/netI 0.0548
_diffrn_reflns_Laue_measured_fraction_full 0.997
_diffrn_reflns_Laue_measured_fraction_max 0.954
_diffrn_reflns_limit_h_max 11
_diffrn_reflns_limit_h_min -6
_diffrn_reflns_limit_k_max 11
_diffrn_reflns_limit_k_min -8
_diffrn_reflns_limit_l_max 35
_diffrn_reflns_limit_l_min -49
_diffrn_reflns_number 8118
_diffrn_reflns_point_group_measured_fraction_full 0.998
_diffrn_reflns_point_group_measured_fraction_max 0.955
_diffrn_reflns_theta_full 25.242
_diffrn_reflns_theta_max 28.078
_diffrn_reflns_theta_min 3.250
_diffrn_source 'SuperNova (Mo) X-ray Source'
_exptl_absorpt_coefficient_mu 0.090
_exptl_absorpt_correction_T_max 1.00000
_exptl_absorpt_correction_T_min 0.93230
_exptl_absorpt_correction_type multi-scan
_exptl_absorpt_process_details
;
CrysAlisPro, Agilent Technologies,
Version 1.171.37.35 (release 13-08-2014 CrysAlis171 .NET)
(compiled Aug 13 2014,18:06:01)
Empirical absorption correction using spherical harmonics,
 implemented in SCALE3 ABSPACK scaling algorithm.
;
_exptl_crystal_colour 'clear light colourless'
_exptl_crystal_colour_lustre clear
_exptl_crystal_colour_modifier light
_exptl_crystal_colour_primary colourless
_exptl_crystal_density_diffrn 1.306
_exptl_crystal_description block
_exptl_crystal_F_000 1136
_exptl_crystal_size_max 0.24
_exptl_crystal_size_mid 0.23
_exptl_crystal_size_min 0.21
_refine_diff_density_max 0.168
_refine_diff_density_min -0.205
_refine_diff_density_rms 0.047
_refine_ls_abs_structure_details
;
 Refined as an inversion twin.
;
_refine_ls_abs_structure_Flack 0(2)
_refine_ls_extinction_method none
_refine_ls_goodness_of_fit_ref 1.062
_refine_ls_hydrogen_treatment constr
_refine_ls_matrix_type full
_refine_ls_number_parameters 174
_refine_ls_number_reflns 3043
_refine_ls_number_restraints 0
_refine_ls_restrained_S_all 1.062
_refine_ls_R_factor_all 0.0820
_refine_ls_R_factor_gt 0.0552
_refine_ls_shift/su_max 0.000
_refine_ls_shift/su_mean 0.000
_refine_ls_structure_factor_coef Fsqd
_refine_ls_weighting_details 'w=1/[\s^2^(Fo^2^)+(0.0482P)^2^+0.3289P] where P=(Fo^2^+2Fc^2^)/3'
_refine_ls_weighting_scheme calc
_refine_ls_wR_factor_gt 0.1114
_refine_ls_wR_factor_ref 0.1274
_reflns_Friedel_coverage 0.630
_reflns_Friedel_fraction_full 1.000
_reflns_Friedel_fraction_max 0.957
_reflns_number_gt 2247
_reflns_number_total 3043
_reflns_threshold_expression 'I > 2\s(I)'
_cod_data_source_file ol6b02322_si_003.cif
_cod_data_source_block xushy_0726
_cod_original_cell_volume 2677.7(2)
_cod_database_code 1555743
_chemical_oxdiff_formula 'C H N O'
_shelx_space_group_comment
;
The symmetry employed for this shelxl refinement is uniquely defined
by the following loop, which should always be used as a source of
symmetry information in preference to the above space-group names.
They are only intended as comments.
;
_reflns_odcompleteness_completeness 99.59
_reflns_odcompleteness_iscentric 1
_reflns_odcompleteness_theta 26.32
_olex2_refinement_description
;
1. Twinned data refinement
 Scales: 1(2) 0(2)
2. Fixed Uiso
 At 1.2 times of:
  All C(H) groups, All C(H,H) groups
 At 1.5 times of:
  All C(H,H,H) groups, All O(H) groups
3.a Riding coordinates:
 O2(H2)
3.b Ternary CH refined with riding coordinates:
 C4(H4), C7(H7), C9(H9)
3.c Secondary CH2 refined with riding coordinates:
 C2(H2A,H2B), C3(H3A,H3B), C6(H6A,H6B), C8(H8A,H8B), C10(H10A,H10B), C13(H13A,
 H13B), C14(H14A,H14B)
3.d Idealised Me refined as rotating group:
 C15(H15A,H15B,H15C)
;
_shelx_shelxl_version_number 2014/7
_olex2_date_sample_data_collection 2016-07-26
_olex2_submission_special_instructions 'No special instructions were received'

loop_
_space_group_symop_operation_xyz
'x, y, z'
'-y+1/2, x+1/2, z+3/4'
'-x, -y, z+1/2'
'y+1/2, -x+1/2, z+1/4'
'x+1/2, -y+1/2, -z+1/4'
'y, x, -z'
'-x+1/2, y+1/2, -z+3/4'
'-y, -x, -z+1/2'

loop_
_atom_site_label
_atom_site_type_symbol
_atom_site_fract_x
_atom_site_fract_y
_atom_site_fract_z
_atom_site_U_iso_or_equiv
_atom_site_adp_type
_atom_site_occupancy
_atom_site_site_symmetry_order
_atom_site_calc_flag
_atom_site_refinement_flags_posn
O1 O 0.1204(3) 1.3726(3) 0.08424(6) 0.0562(7) Uani 1 1 d .
O2 O 0.3899(2) 1.0642(2) 0.11640(5) 0.0386(6) Uani 1 1 d .
H2 H 0.4509 1.0869 0.1327 0.058 Uiso 1 1 d R
O3 O 0.7015(3) 0.8824(3) 0.09094(7) 0.0599(7) Uani 1 1 d .
N1 N 0.2898(3) 1.2079(3) 0.05673(7) 0.0345(6) Uani 1 1 d .
C1 C 0.1510(4) 1.2382(4) 0.07342(8) 0.0407(8) Uani 1 1 d .
C2 C 0.0340(4) 1.1062(4) 0.07655(9) 0.0489(9) Uani 1 1 d .
H2A H -0.0263 1.1007 0.0544 0.059 Uiso 1 1 calc R
H2B H -0.0388 1.1307 0.0959 0.059 Uiso 1 1 calc R
C3 C 0.1069(4) 0.9439(4) 0.08382(9) 0.0417(8) Uani 1 1 d .
H3A H 0.1546 0.9419 0.1075 0.050 Uiso 1 1 calc R
H3B H 0.0263 0.8630 0.0828 0.050 Uiso 1 1 calc R
C4 C 0.2306(3) 0.9144(3) 0.05530(8) 0.0323(7) Uani 1 1 d .
H4 H 0.1741 0.9137 0.0323 0.039 Uiso 1 1 calc R
C5 C 0.3510(3) 1.0465(3) 0.05245(7) 0.0281(6) Uani 1 1 d .
C6 C 0.4270(4) 1.0311(4) 0.01487(8) 0.0340(7) Uani 1 1 d .
H6A H 0.3461 1.0468 -0.0032 0.041 Uiso 1 1 calc R
H6B H 0.5043 1.1144 0.0120 0.041 Uiso 1 1 calc R
C7 C 0.5075(4) 0.8721(4) 0.00802(8) 0.0396(8) Uani 1 1 d .
H7 H 0.6025 0.8676 0.0230 0.048 Uiso 1 1 calc R
C8 C 0.3997(4) 0.7366(4) 0.01936(9) 0.0430(8) Uani 1 1 d .
H8A H 0.3166 0.7251 0.0016 0.052 Uiso 1 1 calc R
H8B H 0.4602 0.6396 0.0195 0.052 Uiso 1 1 calc R
C9 C 0.3248(4) 0.7596(3) 0.05639(8) 0.0360(7) Uani 1 1 d .
H9 H 0.2507 0.6729 0.0605 0.043 Uiso 1 1 calc R
C10 C 0.4502(4) 0.7554(4) 0.08632(9) 0.0400(8) Uani 1 1 d .
H10A H 0.3971 0.7504 0.1094 0.048 Uiso 1 1 calc R
H10B H 0.5117 0.6597 0.0837 0.048 Uiso 1 1 calc R
C11 C 0.5605(4) 0.8935(4) 0.08654(8) 0.0370(7) Uani 1 1 d .
C12 C 0.4751(4) 1.0488(4) 0.08313(8) 0.0323(7) Uani 1 1 d .
C13 C 0.5615(4) 1.2034(4) 0.07583(9) 0.0428(8) Uani 1 1 d .
H13A H 0.6403 1.1908 0.0572 0.051 Uiso 1 1 calc R
H13B H 0.6117 1.2434 0.0974 0.051 Uiso 1 1 calc R
C14 C 0.4265(4) 1.3127(4) 0.06341(10) 0.0479(9) Uani 1 1 d .
H14A H 0.4017 1.3894 0.0819 0.057 Uiso 1 1 calc R
H14B H 0.4557 1.3682 0.0416 0.057 Uiso 1 1 calc R
C15 C 0.5584(5) 0.8567(5) -0.03111(10) 0.0631(12) Uani 1 1 d .
H15A H 0.4669 0.8568 -0.0463 0.095 Uiso 1 1 calc GR
H15B H 0.6151 0.7598 -0.0343 0.095 Uiso 1 1 calc GR
H15C H 0.6252 0.9438 -0.0374 0.095 Uiso 1 1 calc GR

loop_
_atom_site_aniso_label
_atom_site_aniso_U_11
_atom_site_aniso_U_22
_atom_site_aniso_U_33
_atom_site_aniso_U_23
_atom_site_aniso_U_13
_atom_site_aniso_U_12
O1 0.0657(17) 0.0491(14) 0.0539(15) -0.0033(13) 0.0182(13) 0.0210(14)
O2 0.0401(13) 0.0457(13) 0.0300(11) -0.0042(10) -0.0008(10) -0.0077(11)
O3 0.0343(13) 0.0647(17) 0.0807(19) 0.0025(15) -0.0129(13) 0.0049(13)
N1 0.0363(14) 0.0303(13) 0.0368(14) 0.0017(11) 0.0050(12) 0.0066(12)
C1 0.044(2) 0.046(2) 0.0324(16) 0.0012(15) 0.0030(15) 0.0131(17)
C2 0.0327(17) 0.066(2) 0.0474(19) -0.0072(19) 0.0046(16) 0.0076(18)
C3 0.0308(16) 0.052(2) 0.0420(18) -0.0001(16) 0.0026(15) -0.0095(16)
C4 0.0293(16) 0.0370(17) 0.0306(15) 0.0004(13) -0.0029(13) -0.0049(14)
C5 0.0277(15) 0.0273(14) 0.0292(14) 0.0041(12) 0.0021(12) 0.0040(13)
C6 0.0396(17) 0.0319(16) 0.0305(15) 0.0051(13) 0.0071(13) 0.0049(14)
C7 0.0442(19) 0.0380(18) 0.0366(17) 0.0031(15) 0.0048(15) 0.0113(16)
C8 0.051(2) 0.0335(17) 0.0451(19) -0.0052(15) -0.0051(16) 0.0034(17)
C9 0.0406(18) 0.0278(15) 0.0395(17) 0.0012(14) 0.0004(15) -0.0073(14)
C10 0.0445(19) 0.0337(17) 0.0419(18) 0.0069(15) -0.0028(15) 0.0018(15)
C11 0.0361(17) 0.0415(18) 0.0335(16) 0.0035(14) -0.0052(14) -0.0003(15)
C12 0.0314(16) 0.0337(16) 0.0317(16) 0.0010(13) 0.0004(13) -0.0040(13)
C13 0.0396(19) 0.0385(18) 0.050(2) -0.0021(16) 0.0068(16) -0.0083(16)
C14 0.054(2) 0.0282(16) 0.062(2) -0.0004(16) 0.0144(18) -0.0033(16)
C15 0.082(3) 0.060(2) 0.048(2) 0.0002(19) 0.023(2) 0.023(2)

loop_
_atom_type_symbol
_atom_type_description
_atom_type_scat_dispersion_real
_atom_type_scat_dispersion_imag
_atom_type_scat_source
C C 0.0033 0.0016 'International Tables Vol C Tables 4.2.6.8 and 6.1.1.4'
H H 0.0000 0.0000 'International Tables Vol C Tables 4.2.6.8 and 6.1.1.4'
N N 0.0061 0.0033 'International Tables Vol C Tables 4.2.6.8 and 6.1.1.4'
O O 0.0106 0.0060 'International Tables Vol C Tables 4.2.6.8 and 6.1.1.4'

loop_
_geom_angle_atom_site_label_1
_geom_angle_atom_site_label_2
_geom_angle_atom_site_label_3
_geom_angle
C12 O2 H2 109.9
C1 N1 C5 122.1(3)
C1 N1 C14 119.3(3)
C5 N1 C14 107.4(2)
O1 C1 N1 120.4(3)
O1 C1 C2 121.6(3)
N1 C1 C2 117.9(3)
C1 C2 H2A 108.6
C1 C2 H2B 108.6
C1 C2 C3 114.6(3)
H2A C2 H2B 107.6
C3 C2 H2A 108.6
C3 C2 H2B 108.6
C2 C3 H3A 110.2
C2 C3 H3B 110.2
H3A C3 H3B 108.5
C4 C3 C2 107.8(3)
C4 C3 H3A 110.2
C4 C3 H3B 110.2
C3 C4 H4 105.8
C3 C4 C5 113.1(3)
C3 C4 C9 118.9(3)
C5 C4 H4 105.8
C5 C4 C9 106.4(2)
C9 C4 H4 105.8
N1 C5 C4 116.2(2)
N1 C5 C6 108.9(2)
N1 C5 C12 98.5(2)
C4 C5 C6 106.3(2)
C4 C5 C12 114.4(2)
C6 C5 C12 112.5(2)
C5 C6 H6A 108.7
C5 C6 H6B 108.7
H6A C6 H6B 107.6
C7 C6 C5 114.2(2)
C7 C6 H6A 108.7
C7 C6 H6B 108.7
C6 C7 H7 107.8
C8 C7 C6 110.4(3)
C8 C7 H7 107.8
C15 C7 C6 111.1(3)
C15 C7 H7 107.8
C15 C7 C8 111.6(3)
C7 C8 H8A 108.8
C7 C8 H8B 108.8
H8A C8 H8B 107.7
C9 C8 C7 113.7(3)
C9 C8 H8A 108.8
C9 C8 H8B 108.8
C4 C9 H9 108.2
C4 C9 C10 113.5(3)
C8 C9 C4 107.5(3)
C8 C9 H9 108.2
C8 C9 C10 111.1(3)
C10 C9 H9 108.2
C9 C10 H10A 108.6
C9 C10 H10B 108.6
H10A C10 H10B 107.6
C11 C10 C9 114.6(3)
C11 C10 H10A 108.6
C11 C10 H10B 108.6
O3 C11 C10 123.8(3)
O3 C11 C12 123.6(3)
C10 C11 C12 112.5(3)
O2 C12 C5 107.0(2)
O2 C12 C11 104.4(2)
O2 C12 C13 108.4(2)
C11 C12 C5 112.1(2)
C11 C12 C13 122.3(3)
C13 C12 C5 101.9(2)
C12 C13 H13A 111.3
C12 C13 H13B 111.3
C12 C13 C14 102.3(2)
H13A C13 H13B 109.2
C14 C13 H13A 111.3
C14 C13 H13B 111.3
N1 C14 C13 105.7(3)
N1 C14 H14A 110.6
N1 C14 H14B 110.6
C13 C14 H14A 110.6
C13 C14 H14B 110.6
H14A C14 H14B 108.7
C7 C15 H15A 109.5
C7 C15 H15B 109.5
C7 C15 H15C 109.5
H15A C15 H15B 109.5
H15A C15 H15C 109.5
H15B C15 H15C 109.5

loop_
_geom_bond_atom_site_label_1
_geom_bond_atom_site_label_2
_geom_bond_distance
O1 C1 1.237(4)
O2 H2 0.8206
O2 C12 1.439(3)
O3 C11 1.211(4)
N1 C1 1.356(4)
N1 C5 1.473(4)
N1 C14 1.482(4)
C1 C2 1.501(5)
C2 H2A 0.9700
C2 H2B 0.9700
C2 C3 1.534(5)
C3 H3A 0.9700
C3 H3B 0.9700
C3 C4 1.513(4)
C4 H4 0.9800
C4 C5 1.520(4)
C4 C9 1.538(4)
C5 C6 1.545(4)
C5 C12 1.553(4)
C6 H6A 0.9700
C6 H6B 0.9700
C6 C7 1.534(4)
C7 H7 0.9800
C7 C8 1.529(4)
C7 C15 1.523(5)
C8 H8A 0.9700
C8 H8B 0.9700
C8 C9 1.529(4)
C9 H9 0.9800
C9 C10 1.540(4)
C10 H10A 0.9700
C10 H10B 0.9700
C10 C11 1.500(5)
C11 C12 1.509(4)
C12 C13 1.527(4)
C13 H13A 0.9700
C13 H13B 0.9700
C13 C14 1.544(5)
C14 H14A 0.9700
C14 H14B 0.9700
C15 H15A 0.9600
C15 H15B 0.9600
C15 H15C 0.9600

loop_
_geom_torsion_atom_site_label_1
_geom_torsion_atom_site_label_2
_geom_torsion_atom_site_label_3
_geom_torsion_atom_site_label_4
_geom_torsion
O1 C1 C2 C3 -145.3(3)
O2 C12 C13 C14 -75.2(3)
O3 C11 C12 O2 -108.0(3)
O3 C11 C12 C5 136.5(3)
O3 C11 C12 C13 15.2(5)
N1 C1 C2 C3 37.7(4)
N1 C5 C6 C7 175.3(3)
N1 C5 C12 O2 65.1(3)
N1 C5 C12 C11 179.0(2)
N1 C5 C12 C13 -48.6(3)
C1 N1 C5 C4 20.8(4)
C1 N1 C5 C6 140.8(3)
C1 N1 C5 C12 -101.8(3)
C1 N1 C14 C13 125.6(3)
C1 C2 C3 C4 -53.4(4)
C2 C3 C4 C5 53.3(3)
C2 C3 C4 C9 179.2(3)
C3 C4 C5 N1 -38.3(4)
C3 C4 C5 C6 -159.6(3)
C3 C4 C5 C12 75.5(3)
C3 C4 C9 C8 162.3(3)
C3 C4 C9 C10 -74.4(3)
C4 C5 C6 C7 -58.8(3)
C4 C5 C12 O2 -58.8(3)
C4 C5 C12 C11 55.1(3)
C4 C5 C12 C13 -172.5(2)
C4 C9 C10 C11 -52.4(4)
C5 N1 C1 O1 162.6(3)
C5 N1 C1 C2 -20.4(4)
C5 N1 C14 C13 -19.0(3)
C5 C4 C9 C8 -68.7(3)
C5 C4 C9 C10 54.7(3)
C5 C6 C7 C8 47.3(4)
C5 C6 C7 C15 171.8(3)
C5 C12 C13 C14 37.5(3)
C6 C5 C12 O2 179.7(2)
C6 C5 C12 C11 -66.4(3)
C6 C5 C12 C13 66.0(3)
C6 C7 C8 C9 -46.8(4)
C7 C8 C9 C4 58.3(3)
C7 C8 C9 C10 -66.5(3)
C8 C9 C10 C11 68.9(3)
C9 C4 C5 N1 -170.7(2)
C9 C4 C5 C6 68.0(3)
C9 C4 C5 C12 -56.8(3)
C9 C10 C11 O3 -136.7(3)
C9 C10 C11 C12 47.1(4)
C10 C11 C12 O2 68.2(3)
C10 C11 C12 C5 -47.3(3)
C10 C11 C12 C13 -168.6(3)
C11 C12 C13 C14 163.5(3)
C12 C5 C6 C7 67.2(3)
C12 C13 C14 N1 -12.5(3)
C14 N1 C1 O1 23.3(5)
C14 N1 C1 C2 -159.7(3)
C14 N1 C5 C4 164.2(3)
C14 N1 C5 C6 -75.8(3)
C14 N1 C5 C12 41.6(3)
C15 C7 C8 C9 -171.0(3)

loop_
_twin_individual_id
_twin_individual_mass_fraction_refined
1 1(2)
2 0(2)
